data_4317397
loop_
_publ_author_name
'Cai-Ming Liu'
'Yang-Long Hou'
'Jing Zhang'
'Song Gao'

_publ_section_title
;
 Hydrothermal Synthesis and Crystal Structure of a Novel Two-Dimensional
 Vanadium Oxide Complex with a 6,14-Net Sinusoidal Ruffling Anionic Layer:
 [Ni(phen)2V4O11] (phen = 1,10-Phenanthroline)
;
_journal_name_full 'Inorganic Chemistry'
_journal_page_first 140
_journal_page_last 143
_journal_paper_doi 10.1021/ic010735k
_journal_volume 41
_journal_year 2002
_chemical_formula_sum 'C24 H15 N4 Ni O11 V4'
_chemical_formula_weight 797.87
_chemical_name_systematic
;
   ?
;
_space_group_IT_number 14
_symmetry_cell_setting monoclinic
_symmetry_space_group_name_Hall '-P 2ybc'
_symmetry_space_group_name_H-M 'P 1 21/c 1'
_atom_sites_solution_hydrogens geom
_atom_sites_solution_primary direct
_atom_sites_solution_secondary difmap
_audit_creation_method SHELXL-97
_cell_angle_alpha 90.00
_cell_angle_beta 95.2600(10)
_cell_angle_gamma 90.00
_cell_formula_units_Z 4
_cell_length_a 9.6518(2)
_cell_length_b 18.4585(4)
_cell_length_c 17.7056(4)
_cell_measurement_reflns_used 50360
_cell_measurement_temperature 293(2)
_cell_volume 3141.11(12)
_computing_cell_refinement 'HKL Scalepack (Otwinowski & Minor, 1997)'
_computing_data_collection 'KappaCCD (Nonius B. V., 1998)'
_computing_data_reduction 'HKL Denzo (Otwinowski & Minor, 1997) & maXus (Mackay et al., 1998)'
_computing_molecular_graphics 'Bruker SHELXTL V5.1 (Sheldrick, 1998)'
_computing_publication_material 'SHELXL-97 (Sheldrick, 1997)'
_computing_structure_refinement 'SHELXL-97 (Sheldrick, 1997)'
_computing_structure_solution 'SHELXS-97 (Sheldrick, 1990)'
_diffrn_ambient_temperature 293(2)
_diffrn_detector_area_resol_mean 0.76
_diffrn_measured_fraction_theta_full 0.859
_diffrn_measured_fraction_theta_max 0.859
_diffrn_measurement_device_type 'NONIUS KappaCCD'
_diffrn_measurement_method CCD
_diffrn_radiation_monochromator graphite
_diffrn_radiation_source 'fine-focus sealed tube'
_diffrn_radiation_type MoK\a
_diffrn_radiation_wavelength 0.71073
_diffrn_reflns_av_R_equivalents 0.0601
_diffrn_reflns_av_sigmaI/netI 0.0352
_diffrn_reflns_limit_h_max 13
_diffrn_reflns_limit_h_min -13
_diffrn_reflns_limit_k_max 25
_diffrn_reflns_limit_k_min -25
_diffrn_reflns_limit_l_max 22
_diffrn_reflns_limit_l_min -22
_diffrn_reflns_number 49487
_diffrn_reflns_theta_full 30.03
_diffrn_reflns_theta_max 30.03
_diffrn_reflns_theta_min 3.20
_exptl_absorpt_coefficient_mu 1.794
_exptl_absorpt_correction_T_max 0.739
_exptl_absorpt_correction_T_min 0.576
_exptl_absorpt_correction_type empirical
_exptl_absorpt_process_details '(Blessing, 1995, 1997)'
_exptl_crystal_colour dark_green
_exptl_crystal_density_diffrn 1.687
_exptl_crystal_density_method 'not measured'
_exptl_crystal_description block
_exptl_crystal_F_000 1580
_exptl_crystal_size_max 0.50
_exptl_crystal_size_mid 0.25
_exptl_crystal_size_min 0.15
_refine_diff_density_max 0.829
_refine_diff_density_min -0.780
_refine_diff_density_rms 0.100
_refine_ls_extinction_method none
_refine_ls_goodness_of_fit_ref 1.058
_refine_ls_hydrogen_treatment mixed
_refine_ls_matrix_type full
_refine_ls_number_parameters 397
_refine_ls_number_reflns 7899
_refine_ls_number_restraints 0
_refine_ls_restrained_S_all 1.058
_refine_ls_R_factor_all 0.0524
_refine_ls_R_factor_gt 0.0383
_refine_ls_shift/su_max 0.001
_refine_ls_shift/su_mean 0.000
_refine_ls_structure_factor_coef Fsqd
_refine_ls_weighting_details 'calc w=1/[\s^2^(Fo^2^)+(0.0470P)^2^+2.4828P] where P=(Fo^2^+2Fc^2^)/3'
_refine_ls_weighting_scheme calc
_refine_ls_wR_factor_gt 0.0901
_refine_ls_wR_factor_ref 0.0979
_reflns_number_gt 6435
_reflns_number_total 7899
_reflns_threshold_expression >2sigma(I)
_cod_data_source_file ic010735k_1.cif
_cod_data_source_block last
_cod_database_code 4317397

loop_
_symmetry_equiv_pos_as_xyz
'x, y, z'
'-x, y+1/2, -z+1/2'
'-x, -y, -z'
'x, -y-1/2, z-1/2'

loop_
_atom_site_label
_atom_site_type_symbol
_atom_site_fract_x
_atom_site_fract_y
_atom_site_fract_z
_atom_site_U_iso_or_equiv
_atom_site_adp_type
_atom_site_occupancy
_atom_site_symmetry_multiplicity
_atom_site_calc_flag
_atom_site_refinement_flags
_atom_site_disorder_assembly
_atom_site_disorder_group
Ni1 Ni 0.30027(3) 0.103851(15) 0.203293(17) 0.02377(8) Uani 1 1 d . . .
V1 V 0.22373(4) 0.256397(19) 0.33308(2) 0.02571(10) Uani 1 1 d . . .
V2 V 0.16681(4) 0.386597(19) 0.18960(2) 0.02449(10) Uani 1 1 d . . .
V3 V -0.08865(4) 0.50604(2) 0.15241(2) 0.02586(10) Uani 1 1 d . . .
V4 V -0.16226(4) 0.642707(19) 0.02082(2) 0.02506(10) Uani 1 1 d . . .
C1 C 0.4880(3) 0.04044(14) 0.35415(16) 0.0366(6) Uani 1 1 d . . .
H1A H 0.4182 0.0064 0.3587 0.044 Uiso 1 1 calc R . .
C2 C 0.6047(3) 0.04042(17) 0.41378(17) 0.0441(7) Uani 1 1 d . . .
H2A H 0.6083 0.0080 0.4541 0.053 Uiso 1 1 calc R . .
C3 C 0.7073(3) 0.09013(18) 0.40717(18) 0.0464(7) Uani 1 1 d . . .
H3A H 0.7833 0.0928 0.4433 0.056 Uiso 1 1 calc R . .
C4 C 0.6949(3) 0.14071(16) 0.34024(17) 0.0420(6) Uani 1 1 d . . .
C5 C 0.7968(3) 0.1948(2) 0.3264(2) 0.0583(9) Uani 1 1 d . . .
H5A H 0.8748 0.2001 0.3609 0.070 Uiso 1 1 calc R . .
C6 C 0.7810(3) 0.24095(18) 0.2606(2) 0.0572(9) Uani 1 1 d . . .
H6A H 0.8501 0.2752 0.2552 0.069 Uiso 1 1 calc R . .
C7 C 0.6604(3) 0.23799(15) 0.19940(19) 0.0417(6) Uani 1 1 d . . .
C8 C 0.6403(3) 0.28294(15) 0.1275(2) 0.0506(8) Uani 1 1 d . . .
H8A H 0.7067 0.3179 0.1193 0.061 Uiso 1 1 calc R . .
C9 C 0.5240(3) 0.27446(16) 0.0714(2) 0.0490(8) Uani 1 1 d . . .
C10 C 0.4261(3) 0.22168(14) 0.08915(17) 0.0376(6) Uani 1 1 d . . .
H10A H 0.3479 0.2146 0.0552 0.045 Uiso 1 1 calc R . .
C11 C 0.5574(2) 0.18577(13) 0.21148(15) 0.0305(5) Uani 1 1 d . . .
C12 C 0.5742(2) 0.13689(13) 0.28268(15) 0.0301(5) Uani 1 1 d . . .
C13 C 0.4307(3) -0.03197(14) 0.12845(18) 0.0406(6) Uani 1 1 d . . .
H13A H 0.4851 -0.0376 0.1742 0.049 Uiso 1 1 calc R . .
C14 C 0.4462(3) -0.08305(15) 0.0638(2) 0.0518(8) Uani 1 1 d . . .
H14A H 0.5102 -0.1206 0.0717 0.062 Uiso 1 1 calc R . .
C15 C 0.3665(3) -0.07790(15) -0.01185(19) 0.0482(8) Uani 1 1 d . . .
H15A H 0.3816 -0.1107 -0.0501 0.058 Uiso 1 1 calc R . .
C16 C 0.2675(3) -0.02218(14) -0.02427(16) 0.0358(6) Uani 1 1 d . . .
C17 C 0.1743(3) -0.01385(16) -0.10017(16) 0.0444(7) Uani 1 1 d . . .
H17A H 0.1871 -0.0437 -0.1413 0.053 Uiso 1 1 calc R . .
C18 C 0.0747(3) 0.03736(16) -0.10522(16) 0.0412(6) Uani 1 1 d . . .
H18A H 0.0163 0.0431 -0.1496 0.049 Uiso 1 1 calc R . .
C19 C 0.0594(3) 0.08614(14) -0.03646(15) 0.0333(5) Uani 1 1 d . . .
C20 C -0.0440(3) 0.13967(15) -0.03757(18) 0.0425(7) Uani 1 1 d . . .
H20A H -0.1053 0.1475 -0.0804 0.051 Uiso 1 1 calc R . .
C21 C -0.0515(3) 0.18297(15) 0.03178(19) 0.0439(7) Uani 1 1 d . . .
H21A H -0.1206 0.2181 0.0315 0.053 Uiso 1 1 calc R . .
C22 C 0.0448(3) 0.17447(13) 0.10339(17) 0.0355(6) Uani 1 1 d . . .
H22A H 0.0344 0.2040 0.1451 0.043 Uiso 1 1 calc R . .
C23 C 0.1516(2) 0.08100(12) 0.03781(14) 0.0264(5) Uani 1 1 d . . .
C24 C 0.2567(2) 0.02550(12) 0.04452(14) 0.0271(5) Uani 1 1 d . . .
N1 N 0.4717(2) 0.08734(11) 0.29038(12) 0.0291(4) Uani 1 1 d . . .
N2 N 0.4407(2) 0.17841(10) 0.15687(12) 0.0285(4) Uani 1 1 d . . .
N3 N 0.3387(2) 0.02118(10) 0.11953(12) 0.0296(4) Uani 1 1 d . . .
N4 N 0.1447(2) 0.12456(10) 0.10650(12) 0.0279(4) Uani 1 1 d . . .
O1 O 0.2302(2) 0.18560(9) 0.27124(11) 0.0382(4) Uani 1 1 d . . .
O2 O 0.1246(2) 0.32693(9) 0.27039(10) 0.0354(4) Uani 1 1 d . . .
O3 O 0.3796(2) 0.28180(13) 0.36085(16) 0.0691(8) Uani 1 1 d . . .
O4 O 0.07936(19) 0.46939(9) 0.19453(10) 0.0347(4) Uani 1 1 d . . .
O5 O 0.3290(2) 0.40240(11) 0.20084(13) 0.0497(5) Uani 1 1 d . . .
O6 O -0.1824(2) 0.44308(11) 0.10570(13) 0.0535(6) Uani 1 1 d . . .
O7 O -0.0580(2) 0.57747(10) 0.07465(12) 0.0431(5) Uani 1 1 d . . .
O8 O -0.3194(2) 0.61722(10) 0.02195(12) 0.0434(5) Uani 1 1 d . . .
O9 O -0.1421(2) 0.72713(10) 0.07206(11) 0.0425(5) Uani 1 1 d . . .
O10 O -0.1218(2) 0.65311(9) -0.08694(10) 0.0375(4) Uani 1 1 d . . .
O11 O 0.16985(19) 0.03868(10) 0.26817(11) 0.0385(4) Uani 1 1 d . . .

loop_
_atom_site_aniso_label
_atom_site_aniso_U_11
_atom_site_aniso_U_22
_atom_site_aniso_U_33
_atom_site_aniso_U_23
_atom_site_aniso_U_13
_atom_site_aniso_U_12
Ni1 0.02296(14) 0.01912(13) 0.02878(17) -0.00067(11) -0.00013(12) 0.00121(10)
V1 0.0346(2) 0.01541(16) 0.0262(2) 0.00177(14) -0.00191(17) -0.00161(14)
V2 0.0307(2) 0.01744(17) 0.0253(2) 0.00336(14) 0.00206(16) 0.00638(14)
V3 0.0302(2) 0.01739(17) 0.0295(2) 0.00117(15) 0.00040(17) 0.00383(14)
V4 0.0327(2) 0.01702(17) 0.0250(2) 0.00051(14) -0.00010(16) 0.00194(14)
C1 0.0361(13) 0.0320(12) 0.0415(15) 0.0067(11) 0.0037(11) 0.0067(10)
C2 0.0406(15) 0.0508(17) 0.0402(16) 0.0155(13) 0.0006(12) 0.0164(13)
C3 0.0318(14) 0.0618(19) 0.0436(17) 0.0050(14) -0.0072(12) 0.0106(13)
C4 0.0297(13) 0.0472(16) 0.0469(17) 0.0014(13) -0.0075(12) 0.0022(11)
C5 0.0329(15) 0.064(2) 0.074(2) 0.0013(18) -0.0188(15) -0.0107(14)
C6 0.0356(15) 0.0519(18) 0.082(3) 0.0030(17) -0.0074(16) -0.0162(13)
C7 0.0309(13) 0.0314(13) 0.0625(19) 0.0005(12) 0.0031(13) -0.0066(10)
C8 0.0378(15) 0.0309(13) 0.083(2) 0.0126(14) 0.0068(15) -0.0038(11)
C9 0.0367(15) 0.0376(15) 0.073(2) 0.0219(15) 0.0081(15) 0.0026(12)
C10 0.0294(12) 0.0350(13) 0.0479(16) 0.0113(12) 0.0006(12) 0.0055(10)
C11 0.0244(11) 0.0262(11) 0.0407(14) -0.0012(10) 0.0016(10) 0.0008(9)
C12 0.0251(11) 0.0279(11) 0.0366(14) -0.0011(10) -0.0017(10) 0.0029(9)
C13 0.0353(13) 0.0298(12) 0.0562(18) 0.0027(12) 0.0019(13) 0.0081(10)
C14 0.0478(17) 0.0281(13) 0.081(2) -0.0064(14) 0.0157(16) 0.0118(12)
C15 0.0514(17) 0.0314(13) 0.064(2) -0.0200(13) 0.0203(15) -0.0021(12)
C16 0.0389(13) 0.0291(12) 0.0416(15) -0.0094(11) 0.0147(12) -0.0087(10)
C17 0.0576(18) 0.0440(15) 0.0331(15) -0.0131(12) 0.0132(13) -0.0179(14)
C18 0.0460(15) 0.0469(16) 0.0294(14) 0.0046(12) -0.0032(12) -0.0167(13)
C19 0.0322(12) 0.0326(12) 0.0341(14) 0.0088(10) -0.0017(11) -0.0111(10)
C20 0.0327(13) 0.0426(15) 0.0495(17) 0.0212(13) -0.0105(12) -0.0068(11)
C21 0.0296(13) 0.0343(13) 0.066(2) 0.0134(13) -0.0040(13) 0.0043(10)
C22 0.0296(12) 0.0259(11) 0.0508(16) 0.0022(11) 0.0027(11) 0.0031(9)
C23 0.0267(11) 0.0230(10) 0.0294(12) 0.0013(9) 0.0026(9) -0.0052(8)
C24 0.0292(11) 0.0224(10) 0.0302(12) -0.0009(9) 0.0058(10) -0.0041(8)
N1 0.0264(10) 0.0268(9) 0.0336(11) 0.0020(8) -0.0002(8) 0.0039(8)
N2 0.0247(9) 0.0231(9) 0.0371(11) 0.0015(8) -0.0001(8) 0.0028(7)
N3 0.0271(10) 0.0215(9) 0.0402(12) -0.0021(8) 0.0035(9) 0.0028(7)
N4 0.0229(9) 0.0218(9) 0.0383(11) 0.0014(8) -0.0004(8) -0.0002(7)
O1 0.0489(11) 0.0267(8) 0.0399(10) -0.0047(8) 0.0086(9) 0.0090(8)
O2 0.0471(10) 0.0241(8) 0.0356(10) 0.0087(7) 0.0065(8) 0.0062(7)
O3 0.0533(13) 0.0522(13) 0.095(2) 0.0182(13) -0.0286(13) -0.0235(11)
O4 0.0396(10) 0.0234(8) 0.0401(10) 0.0020(7) -0.0022(8) 0.0112(7)
O5 0.0332(10) 0.0446(11) 0.0705(15) 0.0116(10) 0.0006(10) 0.0051(8)
O6 0.0552(13) 0.0375(11) 0.0659(15) -0.0141(10) -0.0042(11) -0.0095(9)
O7 0.0390(10) 0.0377(10) 0.0524(12) 0.0199(9) 0.0034(9) 0.0086(8)
O8 0.0346(10) 0.0350(10) 0.0597(13) -0.0001(9) -0.0013(9) -0.0003(8)
O9 0.0678(13) 0.0262(9) 0.0359(10) -0.0076(8) 0.0169(10) -0.0129(9)
O10 0.0561(11) 0.0260(8) 0.0310(10) -0.0013(7) 0.0076(8) 0.0060(8)
O11 0.0370(10) 0.0343(9) 0.0449(11) 0.0029(8) 0.0072(8) -0.0086(8)

loop_
_atom_type_symbol
_atom_type_description
_atom_type_scat_dispersion_real
_atom_type_scat_dispersion_imag
_atom_type_scat_source
C C 0.0033 0.0016 'International Tables Vol C Tables 4.2.6.8 and 6.1.1.4'
H H 0.0000 0.0000 'International Tables Vol C Tables 4.2.6.8 and 6.1.1.4'
N N 0.0061 0.0033 'International Tables Vol C Tables 4.2.6.8 and 6.1.1.4'
O O 0.0106 0.0060 'International Tables Vol C Tables 4.2.6.8 and 6.1.1.4'
V V 0.3005 0.5294 'International Tables Vol C Tables 4.2.6.8 and 6.1.1.4'
Ni Ni 0.3393 1.1124 'International Tables Vol C Tables 4.2.6.8 and 6.1.1.4'

loop_
_geom_angle_atom_site_label_1
_geom_angle_atom_site_label_2
_geom_angle_atom_site_label_3
_geom_angle
_geom_angle_site_symmetry_1
_geom_angle_site_symmetry_3
_geom_angle_publ_flag
O1 Ni1 N2 90.39(8) . . ?
O1 Ni1 O11 81.92(7) . . ?
N2 Ni1 O11 170.00(8) . . ?
O1 Ni1 N1 87.61(8) . . ?
N2 Ni1 N1 84.00(8) . . ?
O11 Ni1 N1 89.27(8) . . ?
O1 Ni1 N3 169.70(8) . . ?
N2 Ni1 N3 92.03(8) . . ?
O11 Ni1 N3 96.67(7) . . ?
N1 Ni1 N3 102.59(8) . . ?
O1 Ni1 N4 95.12(8) . . ?
N2 Ni1 N4 90.01(7) . . ?
O11 Ni1 N4 97.00(7) . . ?
N1 Ni1 N4 173.44(8) . . ?
N3 Ni1 N4 74.88(7) . . ?
O3 V1 O1 109.30(13) . . ?
O3 V1 O2 112.54(10) . . ?
O1 V1 O2 101.22(9) . . ?
O3 V1 O9 104.61(12) . 2_545 ?
O1 V1 O9 111.88(9) . 2_545 ?
O2 V1 O9 117.30(8) . 2_545 ?
O5 V2 O4 107.92(10) . . ?
O5 V2 O2 107.00(10) . . ?
O4 V2 O2 109.53(8) . . ?
O5 V2 O10 108.39(11) . 3_565 ?
O4 V2 O10 107.69(8) . 3_565 ?
O2 V2 O10 116.05(8) . 3_565 ?
O6 V3 O11 112.00(11) . 2 ?
O6 V3 O4 111.41(10) . . ?
O11 V3 O4 103.82(9) 2 . ?
O6 V3 O7 103.57(11) . . ?
O11 V3 O7 115.87(9) 2 . ?
O4 V3 O7 110.37(8) . . ?
O8 V4 O7 106.56(10) . . ?
O8 V4 O9 107.95(10) . . ?
O7 V4 O9 106.51(10) . . ?
O8 V4 O10 108.15(10) . . ?
O7 V4 O10 115.19(9) . . ?
O9 V4 O10 112.14(8) . . ?
N1 C1 C2 126.3(2) . . ?
C3 C2 C1 116.9(3) . . ?
C2 C3 C4 118.7(3) . . ?
C5 C4 C12 115.1(3) . . ?
C5 C4 C3 123.9(3) . . ?
C12 C4 C3 121.0(2) . . ?
C6 C5 C4 121.7(3) . . ?
C5 C6 C7 125.0(3) . . ?
C11 C7 C6 114.9(3) . . ?
C11 C7 C8 117.5(3) . . ?
C6 C7 C8 127.6(2) . . ?
C9 C8 C7 123.5(2) . . ?
C10 C9 C8 114.6(3) . . ?
C9 C10 N2 123.6(3) . . ?
C7 C11 N2 119.1(2) . . ?
C7 C11 C12 119.8(2) . . ?
N2 C11 C12 121.1(2) . . ?
N1 C12 C4 119.8(2) . . ?
N1 C12 C11 116.7(2) . . ?
C4 C12 C11 123.5(2) . . ?
N3 C13 C14 119.2(3) . . ?
C15 C14 C13 124.6(2) . . ?
C16 C15 C14 118.4(2) . . ?
C15 C16 C24 113.3(3) . . ?
C15 C16 C17 122.5(2) . . ?
C24 C16 C17 124.1(2) . . ?
C18 C17 C16 118.7(2) . . ?
C17 C18 C19 118.7(2) . . ?
C20 C19 C23 114.5(2) . . ?
C20 C19 C18 121.5(2) . . ?
C23 C19 C18 123.9(2) . . ?
C19 C20 C21 117.4(2) . . ?
C20 C21 C22 124.8(2) . . ?
N4 C22 C21 119.6(2) . . ?
C24 C23 N4 114.1(2) . . ?
C24 C23 C19 117.9(2) . . ?
N4 C23 C19 128.0(2) . . ?
C23 C24 N3 115.2(2) . . ?
C23 C24 C16 116.6(2) . . ?
N3 C24 C16 128.2(2) . . ?
C12 N1 C1 117.3(2) . . ?
C12 N1 Ni1 110.28(15) . . ?
C1 N1 Ni1 132.11(17) . . ?
C11 N2 C10 121.7(2) . . ?
C11 N2 Ni1 106.81(15) . . ?
C10 N2 Ni1 131.17(16) . . ?
C13 N3 C24 116.3(2) . . ?
C13 N3 Ni1 126.23(19) . . ?
C24 N3 Ni1 117.42(14) . . ?
C22 N4 C23 115.7(2) . . ?
C22 N4 Ni1 126.22(18) . . ?
C23 N4 Ni1 118.06(14) . . ?
V1 O1 Ni1 163.18(12) . . ?
V2 O2 V1 135.23(10) . . ?
V2 O4 V3 135.03(11) . . ?
V4 O7 V3 135.90(11) . . ?
V4 O9 V1 128.66(10) . 2 ?
V2 O10 V4 143.29(11) 3_565 . ?
V3 O11 Ni1 159.32(11) 2_545 . ?

loop_
_geom_bond_atom_site_label_1
_geom_bond_atom_site_label_2
_geom_bond_distance
_geom_bond_site_symmetry_2
_geom_bond_publ_flag
Ni1 O1 2.0812(17) . ?
Ni1 N2 2.148(2) . ?
Ni1 O11 2.1485(18) . ?
Ni1 N1 2.177(2) . ?
Ni1 N3 2.183(2) . ?
Ni1 N4 2.206(2) . ?
V1 O3 1.609(2) . ?
V1 O1 1.7096(18) . ?
V1 O2 1.9098(17) . ?
V1 O9 1.9940(19) 2_545 ?
V2 O5 1.587(2) . ?
V2 O4 1.7519(16) . ?
V2 O2 1.8794(17) . ?
V2 O10 1.9710(18) 3_565 ?
V3 O6 1.648(2) . ?
V3 O11 1.7767(19) 2 ?
V3 O4 1.8498(17) . ?
V3 O7 1.9483(19) . ?
V4 O8 1.5901(19) . ?
V4 O7 1.7875(18) . ?
V4 O9 1.8047(18) . ?
V4 O10 1.9915(18) . ?
C1 N1 1.420(3) . ?
C1 C2 1.472(4) . ?
C2 C3 1.362(4) . ?
C3 C4 1.505(4) . ?
C4 C5 1.438(4) . ?
C4 C12 1.477(4) . ?
C5 C6 1.441(5) . ?
C6 C7 1.517(4) . ?
C7 C11 1.415(3) . ?
C7 C8 1.517(4) . ?
C8 C9 1.438(5) . ?
C9 C10 1.412(4) . ?
C10 N2 1.437(3) . ?
C11 N2 1.422(3) . ?
C11 C12 1.547(4) . ?
C12 N1 1.364(3) . ?
C13 N3 1.323(3) . ?
C13 C14 1.501(4) . ?
C14 C15 1.486(5) . ?
C15 C16 1.407(4) . ?
C16 C24 1.514(3) . ?
C16 C17 1.555(4) . ?
C17 C18 1.345(4) . ?
C18 C19 1.532(4) . ?
C19 C20 1.403(4) . ?
C19 C23 1.522(3) . ?
C20 C21 1.472(5) . ?
C21 C22 1.510(4) . ?
C22 N4 1.331(3) . ?
C23 C24 1.439(3) . ?
C23 N4 1.465(3) . ?
C24 N3 1.484(3) . ?
O9 V1 1.9940(19) 2 ?
O10 V2 1.9710(18) 3_565 ?
O11 V3 1.7767(19) 2_545 ?
